data_7207369
loop_
_publ_author_name
'Mei, J.'
'Wang, J.'
'Qin, A.'
'Zhao, H.'
'Yuan, W.'
'Zhao, Z.'
'Sung, H. H. Y.'
'Deng, C.'
'Zhang, S.'
'Williams, I. D.'
'Sun, J. Z.'
'Tang, B. Z.'

_publ_section_title
;
 Construction of soft porous crystal with silole derivative: strategy of
 framework design, multiple structural transformability and
 mechanofluorochromism
;
_journal_issue 10
_journal_name_full 'Journal of Materials Chemistry'
_journal_page_first 4290
_journal_paper_doi 10.1039/c1jm12673c
_journal_volume 22
_journal_year 2012
_chemical_formula_sum 'C44 H40 N4 Si'
_chemical_formula_weight 652.89
_chemical_name_systematic
;
?
;
_space_group_IT_number 15
_symmetry_cell_setting monoclinic
_symmetry_space_group_name_Hall '-C 2yc'
_symmetry_space_group_name_H-M 'C 1 2/c 1'
_atom_sites_solution_hydrogens geom
_atom_sites_solution_primary direct
_atom_sites_solution_secondary difmap
_audit_creation_method SHELXL-97
_cell_angle_alpha 90.00
_cell_angle_beta 90.4810(10)
_cell_angle_gamma 90.00
_cell_formula_units_Z 4
_cell_length_a 30.7917(4)
_cell_length_b 10.23740(10)
_cell_length_c 11.7082(2)
_cell_measurement_reflns_used 4698
_cell_measurement_temperature 133(2)
_cell_measurement_theta_max 71.43
_cell_measurement_theta_min 2.86
_cell_volume 3690.61(9)
_computing_structure_refinement 'SHELXL-97 (Sheldrick, 1997)'
_computing_structure_solution 'SHELXS-97 (Sheldrick, 1990)'
_diffrn_ambient_temperature 133(2)
_diffrn_measured_fraction_theta_full 0.984
_diffrn_measured_fraction_theta_max 0.983
_diffrn_radiation_monochromator graphite
_diffrn_radiation_source 'fine-focus sealed tube'
_diffrn_radiation_type CuK\a
_diffrn_radiation_wavelength 1.54178
_diffrn_reflns_av_R_equivalents 0.0139
_diffrn_reflns_av_sigmaI/netI 0.0181
_diffrn_reflns_limit_h_max 36
_diffrn_reflns_limit_h_min -22
_diffrn_reflns_limit_k_max 12
_diffrn_reflns_limit_k_min -10
_diffrn_reflns_limit_l_max 10
_diffrn_reflns_limit_l_min -13
_diffrn_reflns_number 6043
_diffrn_reflns_theta_full 66.50
_diffrn_reflns_theta_max 67.49
_diffrn_reflns_theta_min 2.87
_exptl_absorpt_coefficient_mu 0.828
_exptl_absorpt_correction_T_max 1.00
_exptl_absorpt_correction_T_min 0.81
_exptl_absorpt_correction_type multi-scan
_exptl_absorpt_process_details SADABS
_exptl_crystal_colour yellow
_exptl_crystal_density_diffrn 1.175
_exptl_crystal_density_method 'not measured'
_exptl_crystal_description plate
_exptl_crystal_F_000 1384
_exptl_crystal_size_max 0.38
_exptl_crystal_size_mid 0.25
_exptl_crystal_size_min 0.10
_refine_diff_density_max 0.371
_refine_diff_density_min -0.194
_refine_diff_density_rms 0.039
_refine_ls_extinction_method none
_refine_ls_goodness_of_fit_ref 1.036
_refine_ls_hydrogen_treatment constr
_refine_ls_matrix_type full
_refine_ls_number_parameters 224
_refine_ls_number_reflns 3269
_refine_ls_number_restraints 0
_refine_ls_restrained_S_all 1.036
_refine_ls_R_factor_all 0.0396
_refine_ls_R_factor_gt 0.0366
_refine_ls_shift/su_max 0.000
_refine_ls_shift/su_mean 0.000
_refine_ls_structure_factor_coef Fsqd
_refine_ls_weighting_details 'calc w=1/[\s^2^(Fo^2^)+(0.0680P)^2^+1.3862P] where P=(Fo^2^+2Fc^2^)/3'
_refine_ls_weighting_scheme calc
_refine_ls_wR_factor_gt 0.1015
_refine_ls_wR_factor_ref 0.1043
_reflns_number_gt 2964
_reflns_number_total 3269
_reflns_threshold_expression >2sigma(I)
_cod_data_source_file c1jm12673c.txt
_cod_data_source_block crystal_O
_cod_depositor_comments
;
The following automatic conversions were performed:

'_symmetry_cell_setting' value 'Monoclinic' changed to 'monoclinic'
according to /home/saulius/struct/CIF-dictionaries/cif_core.dic
dictionary named 'cif_core.dic' version 2.4.1 from 2010-06-29.

Automatic conversion script
Id: cif_fix_values 1715 2011-07-08 13:25:40Z adriana 
;
_cod_original_sg_symbol_H-M C2/c
_cod_database_code 7207369

loop_
_symmetry_equiv_pos_as_xyz
'x, y, z'
'-x, y, -z+1/2'
'x+1/2, y+1/2, z'
'-x+1/2, y+1/2, -z+1/2'
'-x, -y, -z'
'x, -y, z-1/2'
'-x+1/2, -y+1/2, -z'
'x+1/2, -y+1/2, z-1/2'

loop_
_atom_site_label
_atom_site_type_symbol
_atom_site_fract_x
_atom_site_fract_y
_atom_site_fract_z
_atom_site_U_iso_or_equiv
_atom_site_adp_type
_atom_site_occupancy
_atom_site_symmetry_multiplicity
_atom_site_calc_flag
_atom_site_refinement_flags
Si1 Si 0.5000 0.55696(4) 0.2500 0.02399(15) Uani 1 2 d S
N29 N 0.23114(4) 0.38946(12) 0.34883(10) 0.0362(3) Uani 1 1 d .
N30 N 0.17120(4) 0.65023(12) 0.09860(11) 0.0378(3) Uani 1 1 d .
C1 C 0.51704(5) 0.65940(15) 0.12659(14) 0.0408(3) Uani 1 1 d .
H1A H 0.5454 0.6987 0.1432 0.061 Uiso 1 1 calc R
H1B H 0.4956 0.7286 0.1135 0.061 Uiso 1 1 calc R
H1C H 0.5191 0.6047 0.0581 0.061 Uiso 1 1 calc R
C10 C 0.47607(4) 0.31018(11) 0.23509(9) 0.0223(3) Uani 1 1 d .
C11 C 0.45224(4) 0.18378(11) 0.22841(10) 0.0229(3) Uani 1 1 d .
C12 C 0.45202(4) 0.09824(12) 0.32117(11) 0.0271(3) Uani 1 1 d .
H12A H 0.4678 0.1199 0.3887 0.033 Uiso 1 1 calc R
C13 C 0.42898(4) -0.01830(13) 0.31562(12) 0.0326(3) Uani 1 1 d .
H13A H 0.4289 -0.0756 0.3795 0.039 Uiso 1 1 calc R
C14 C 0.40615(5) -0.05138(13) 0.21761(13) 0.0365(3) Uani 1 1 d .
H14A H 0.3905 -0.1312 0.2141 0.044 Uiso 1 1 calc R
C15 C 0.40620(5) 0.03199(14) 0.12492(12) 0.0360(3) Uani 1 1 d .
H15A H 0.3906 0.0094 0.0575 0.043 Uiso 1 1 calc R
C16 C 0.42911(4) 0.14903(12) 0.13007(11) 0.0284(3) Uani 1 1 d .
H16A H 0.4290 0.2059 0.0659 0.034 Uiso 1 1 calc R
C20 C 0.45791(4) 0.42961(11) 0.21801(10) 0.0239(3) Uani 1 1 d .
C21 C 0.41170(4) 0.45965(11) 0.19545(10) 0.0234(3) Uani 1 1 d .
C22 C 0.37766(4) 0.39717(11) 0.25308(10) 0.0242(3) Uani 1 1 d .
H22A H 0.3842 0.3294 0.3059 0.029 Uiso 1 1 calc R
C23 C 0.33499(4) 0.43254(11) 0.23421(10) 0.0242(3) Uani 1 1 d .
H23A H 0.3126 0.3896 0.2750 0.029 Uiso 1 1 calc R
C24 C 0.32411(4) 0.53133(12) 0.15534(10) 0.0236(3) Uani 1 1 d .
C25 C 0.35807(4) 0.59387(12) 0.09729(11) 0.0275(3) Uani 1 1 d .
H25A H 0.3516 0.6604 0.0432 0.033 Uiso 1 1 calc R
C26 C 0.40088(4) 0.55946(12) 0.11820(11) 0.0281(3) Uani 1 1 d .
H26A H 0.4234 0.6044 0.0795 0.034 Uiso 1 1 calc R
C27 C 0.28030(4) 0.57503(12) 0.12816(10) 0.0250(3) Uani 1 1 d .
H27A H 0.2783 0.6352 0.0666 0.030 Uiso 1 1 calc R
C28 C 0.24182(4) 0.54388(11) 0.17641(11) 0.0252(3) Uani 1 1 d .
C29 C 0.23608(4) 0.45750(12) 0.27197(11) 0.0273(3) Uani 1 1 d .
C30 C 0.20246(4) 0.60309(12) 0.13303(11) 0.0287(3) Uani 1 1 d .
C1S C 0.22568(4) 0.26202(13) -0.00821(11) 0.0321(3) Uani 1 1 d .
H1SA H 0.2199 0.3570 -0.0036 0.038 Uiso 1 1 calc R
H1SB H 0.2168 0.2321 -0.0854 0.038 Uiso 1 1 calc R
C2S C 0.19834(5) 0.19194(13) 0.08022(12) 0.0341(3) Uani 1 1 d .
H2SA H 0.2084 0.2183 0.1574 0.041 Uiso 1 1 calc R
H2SB H 0.2030 0.0967 0.0728 0.041 Uiso 1 1 calc R
C3S C 0.14997(5) 0.22028(15) 0.06916(13) 0.0399(3) Uani 1 1 d .
H3SA H 0.1342 0.1724 0.1283 0.060 Uiso 1 1 calc R
H3SB H 0.1396 0.1925 -0.0064 0.060 Uiso 1 1 calc R
H3SC H 0.1449 0.3142 0.0784 0.060 Uiso 1 1 calc R

loop_
_atom_site_aniso_label
_atom_site_aniso_U_11
_atom_site_aniso_U_22
_atom_site_aniso_U_33
_atom_site_aniso_U_23
_atom_site_aniso_U_13
_atom_site_aniso_U_12
Si1 0.0222(2) 0.0193(2) 0.0303(3) 0.000 -0.00178(18) 0.000
N29 0.0336(6) 0.0348(6) 0.0403(7) 0.0034(5) 0.0032(5) -0.0018(5)
N30 0.0291(6) 0.0428(7) 0.0414(7) 0.0026(5) -0.0006(5) 0.0096(5)
C1 0.0376(7) 0.0367(7) 0.0481(8) 0.0142(6) -0.0051(6) -0.0116(6)
C10 0.0219(6) 0.0241(6) 0.0210(5) 0.0009(4) 0.0001(4) -0.0005(5)
C11 0.0210(5) 0.0210(6) 0.0267(6) 0.0006(5) 0.0022(4) 0.0011(4)
C12 0.0275(6) 0.0260(6) 0.0279(6) 0.0023(5) 0.0005(5) 0.0009(5)
C13 0.0379(7) 0.0250(6) 0.0348(7) 0.0063(5) 0.0074(5) -0.0009(5)
C14 0.0430(8) 0.0244(6) 0.0422(8) -0.0016(5) 0.0067(6) -0.0104(6)
C15 0.0418(8) 0.0335(7) 0.0329(7) -0.0037(6) -0.0022(6) -0.0110(6)
C16 0.0323(6) 0.0266(6) 0.0262(6) 0.0028(5) -0.0006(5) -0.0044(5)
C20 0.0228(6) 0.0235(6) 0.0254(6) 0.0016(4) 0.0003(4) -0.0013(5)
C21 0.0228(6) 0.0208(6) 0.0265(6) -0.0014(4) -0.0020(5) -0.0001(4)
C22 0.0261(6) 0.0218(6) 0.0247(6) 0.0020(4) -0.0015(4) 0.0009(4)
C23 0.0235(6) 0.0241(6) 0.0252(6) -0.0003(4) 0.0010(4) -0.0003(4)
C24 0.0235(6) 0.0224(6) 0.0249(6) -0.0032(5) -0.0020(5) 0.0018(4)
C25 0.0295(6) 0.0235(6) 0.0296(6) 0.0053(5) -0.0022(5) 0.0014(5)
C26 0.0251(6) 0.0261(6) 0.0332(7) 0.0061(5) 0.0015(5) -0.0017(5)
C27 0.0282(6) 0.0223(6) 0.0245(6) -0.0029(4) -0.0033(5) 0.0039(5)
C28 0.0252(6) 0.0234(6) 0.0269(6) -0.0046(5) -0.0043(5) 0.0034(5)
C29 0.0225(6) 0.0262(6) 0.0331(7) -0.0056(5) -0.0014(5) 0.0009(5)
C30 0.0269(7) 0.0284(6) 0.0307(6) -0.0033(5) 0.0004(5) 0.0040(5)
C1S 0.0360(8) 0.0287(6) 0.0314(7) -0.0033(5) -0.0060(5) -0.0001(5)
C2S 0.0375(7) 0.0334(7) 0.0312(7) -0.0001(5) -0.0054(5) 0.0024(6)
C3S 0.0365(8) 0.0429(8) 0.0403(8) -0.0005(6) 0.0008(6) 0.0053(6)

loop_
_atom_type_symbol
_atom_type_description
_atom_type_scat_dispersion_real
_atom_type_scat_dispersion_imag
_atom_type_scat_source
C C 0.0181 0.0091 'International Tables Vol C Tables 4.2.6.8 and 6.1.1.4'
H H 0.0000 0.0000 'International Tables Vol C Tables 4.2.6.8 and 6.1.1.4'
N N 0.0311 0.0180 'International Tables Vol C Tables 4.2.6.8 and 6.1.1.4'
Si Si 0.2541 0.3302 'International Tables Vol C Tables 4.2.6.8 and 6.1.1.4'

loop_
_geom_angle_atom_site_label_1
_geom_angle_atom_site_label_2
_geom_angle_atom_site_label_3
_geom_angle
_geom_angle_site_symmetry_1
_geom_angle_site_symmetry_3
C1 Si1 C1 111.54(11) 2_655 .
C1 Si1 C20 110.34(6) 2_655 .
C1 Si1 C20 115.79(6) . .
C1 Si1 C20 115.79(6) 2_655 2_655
C1 Si1 C20 110.34(6) . 2_655
C20 Si1 C20 91.83(8) . 2_655
C20 C10 C11 124.91(10) . .
C20 C10 C10 115.67(7) . 2_655
C11 C10 C10 119.41(6) . 2_655
C16 C11 C12 118.47(11) . .
C16 C11 C10 120.86(11) . .
C12 C11 C10 120.67(11) . .
C13 C12 C11 120.55(12) . .
C14 C13 C12 120.33(12) . .
C15 C14 C13 119.80(12) . .
C14 C15 C16 120.15(13) . .
C15 C16 C11 120.70(12) . .
C10 C20 C21 127.46(11) . .
C10 C20 Si1 108.28(9) . .
C21 C20 Si1 123.66(9) . .
C26 C21 C22 117.84(11) . .
C26 C21 C20 119.35(11) . .
C22 C21 C20 122.72(11) . .
C23 C22 C21 121.14(11) . .
C22 C23 C24 120.99(11) . .
C25 C24 C23 118.05(11) . .
C25 C24 C27 116.52(11) . .
C23 C24 C27 125.43(11) . .
C26 C25 C24 120.64(11) . .
C25 C26 C21 121.33(11) . .
C28 C27 C24 130.49(12) . .
C27 C28 C29 125.64(11) . .
C27 C28 C30 119.27(12) . .
C29 C28 C30 115.06(11) . .
N29 C29 C28 179.21(14) . .
N30 C30 C28 179.94(18) . .
C2S C1S C1S 112.71(14) . 7
C1S C2S C3S 113.54(11) . .

loop_
_geom_bond_atom_site_label_1
_geom_bond_atom_site_label_2
_geom_bond_distance
_geom_bond_site_symmetry_2
Si1 C1 1.8642(14) 2_655
Si1 C1 1.8642(14) .
Si1 C20 1.8739(12) .
Si1 C20 1.8739(12) 2_655
N29 C29 1.1491(18) .
N30 C30 1.1468(17) .
C10 C20 1.3585(17) .
C10 C11 1.4892(16) .
C10 C10 1.512(2) 2_655
C11 C16 1.3949(18) .
C11 C12 1.3953(17) .
C12 C13 1.3894(18) .
C13 C14 1.383(2) .
C14 C15 1.381(2) .
C15 C16 1.3914(18) .
C20 C21 1.4774(16) .
C21 C26 1.4029(17) .
C21 C22 1.4054(17) .
C22 C23 1.3789(17) .
C23 C24 1.4081(17) .
C24 C25 1.4061(17) .
C24 C27 1.4539(16) .
C25 C26 1.3843(18) .
C27 C28 1.3550(18) .
C28 C29 1.4382(18) .
C28 C30 1.4436(17) .
C1S C2S 1.5198(19) .
C1S C1S 1.528(3) 7
C2S C3S 1.5220(19) .
